data_2237506
loop_
_publ_author_name
'Ahmad, Saeed'
'Shafiq, Muhammad'
'Tahir, M. Nawaz'
'Harrison, William T. A.'
'Khan, Islam Ullah'

_publ_section_title
;
 3-Chloro-4-[2-(4-chlorobenzylidene)hydrazinylidene]-1-methyl-3,4-dihydro-1<i>H</i>-2\l^6^,1-benzothiazine-2,2-dione
;
_journal_coeditor_code IM2417
_journal_issue 3
_journal_name_full 'Acta Crystallographica Section E'
_journal_page_first o422
_journal_page_last o423
_journal_paper_doi 10.1107/S1600536813004443
_journal_volume 69
_journal_year 2013
_chemical_formula_iupac 'C16 H13 Cl2 N3 O2 S'
_chemical_formula_moiety 'C16 H13 Cl2 N3 O2 S'
_chemical_formula_sum 'C16 H13 Cl2 N3 O2 S'
_chemical_formula_weight 382.25
_chemical_name_systematic
;
3-Chloro-4-[2-(4-chlorobenzylidene)hydrazinylidene]-1-methyl-3,4-dihydro-1<i>H</i>-2\l^6^,1-benzothiazine-2,2-dione
;
_space_group_IT_number 14
_symmetry_cell_setting monoclinic
_symmetry_space_group_name_Hall '-P 2ybc'
_symmetry_space_group_name_H-M 'P 1 21/c 1'
_atom_sites_solution_hydrogens geom
_atom_sites_solution_primary direct
_atom_sites_solution_secondary difmap
_audit_creation_method SHELXL-97
_cell_angle_alpha 90.00
_cell_angle_beta 101.632(8)
_cell_angle_gamma 90.00
_cell_formula_units_Z 4
_cell_length_a 12.309(2)
_cell_length_b 17.189(3)
_cell_length_c 8.1837(13)
_cell_measurement_reflns_used 225
_cell_measurement_temperature 296(2)
_cell_measurement_theta_max 22.28
_cell_measurement_theta_min 3.70
_cell_volume 1695.9(5)
_computing_cell_refinement 'SAINT (Bruker, 2007)'
_computing_data_collection 'APEX2 (Bruker, 2007)'
_computing_data_reduction 'SAINT (Bruker, 2007)'
_computing_molecular_graphics 'ORTEP-3 for Windows (Farrugia, 2012)'
_computing_publication_material 'SHELXL97 (Sheldrick, 2008)'
_computing_structure_refinement 'SHELXL97 (Sheldrick, 2008)'
_computing_structure_solution 'SHELXS97 (Sheldrick, 2008)'
_diffrn_ambient_temperature 296(2)
_diffrn_measured_fraction_theta_full 1.000
_diffrn_measured_fraction_theta_max 1.000
_diffrn_measurement_device_type 'Bruker APEXII CCD'
_diffrn_measurement_method \w
_diffrn_radiation_monochromator graphite
_diffrn_radiation_source 'fine-focus sealed tube'
_diffrn_radiation_type MoK\a
_diffrn_radiation_wavelength 0.71073
_diffrn_reflns_av_R_equivalents 0.0759
_diffrn_reflns_av_sigmaI/netI 0.0783
_diffrn_reflns_limit_h_max 15
_diffrn_reflns_limit_h_min -15
_diffrn_reflns_limit_k_max 21
_diffrn_reflns_limit_k_min -21
_diffrn_reflns_limit_l_max 9
_diffrn_reflns_limit_l_min -10
_diffrn_reflns_number 13580
_diffrn_reflns_theta_full 26.00
_diffrn_reflns_theta_max 26.00
_diffrn_reflns_theta_min 2.06
_diffrn_standards_decay_% 0
_exptl_absorpt_coefficient_mu 0.520
_exptl_absorpt_correction_T_max 0.931
_exptl_absorpt_correction_T_min 0.868
_exptl_absorpt_correction_type multi-scan
_exptl_absorpt_process_details '(SADABS; Bruker, 2007)'
_exptl_crystal_colour yellow
_exptl_crystal_density_diffrn 1.497
_exptl_crystal_density_method 'not measured'
_exptl_crystal_description block
_exptl_crystal_F_000 784
_exptl_crystal_size_max 0.28
_exptl_crystal_size_mid 0.16
_exptl_crystal_size_min 0.14
_refine_diff_density_max 0.415
_refine_diff_density_min -0.334
_refine_ls_extinction_method none
_refine_ls_goodness_of_fit_ref 1.001
_refine_ls_hydrogen_treatment constr
_refine_ls_matrix_type full
_refine_ls_number_parameters 218
_refine_ls_number_reflns 3319
_refine_ls_number_restraints 0
_refine_ls_restrained_S_all 1.001
_refine_ls_R_factor_all 0.1258
_refine_ls_R_factor_gt 0.0559
_refine_ls_shift/su_max 0.000
_refine_ls_shift/su_mean 0.000
_refine_ls_structure_factor_coef Fsqd
_refine_ls_weighting_details 'calc w=1/[\s^2^(Fo^2^)+(0.0470P)^2^+0.7016P] where P=(Fo^2^+2Fc^2^)/3'
_refine_ls_weighting_scheme calc
_refine_ls_wR_factor_gt 0.1109
_refine_ls_wR_factor_ref 0.1398
_reflns_number_gt 1736
_reflns_number_total 3319
_reflns_threshold_expression I>2\s(I)
_cod_data_source_file im2417.cif
_cod_data_source_block I
_cod_original_sg_symbol_H-M 'P 21/c'
_cod_database_code 2237506
_cod_database_fobs_code 2237506

loop_
_symmetry_equiv_pos_as_xyz
'x, y, z'
'-x, y+1/2, -z+1/2'
'-x, -y, -z'
'x, -y-1/2, z-1/2'

loop_
_atom_site_type_symbol
_atom_site_label
_atom_site_fract_x
_atom_site_fract_y
_atom_site_fract_z
_atom_site_U_iso_or_equiv
_atom_site_adp_type
_atom_site_calc_flag
_atom_site_refinement_flags
_atom_site_occupancy
_atom_site_symmetry_multiplicity
C C1 0.2793(4) 0.0825(2) 0.2790(5) 0.0443(10) Uani d . 1 1
C C2 0.3546(4) 0.0531(2) 0.4159(5) 0.0562(12) Uani d . 1 1
H H2 0.4291 0.0496 0.4103 0.067 Uiso calc R 1 1
C C3 0.3216(5) 0.0291(3) 0.5591(6) 0.0754(16) Uani d . 1 1
H H3 0.3733 0.0100 0.6489 0.090 Uiso calc R 1 1
C C4 0.2111(6) 0.0339(3) 0.5677(6) 0.0820(18) Uani d . 1 1
H H4 0.1879 0.0176 0.6635 0.098 Uiso calc R 1 1
C C5 0.1353(5) 0.0624(3) 0.4352(7) 0.0736(15) Uani d . 1 1
H H5 0.0609 0.0652 0.4421 0.088 Uiso calc R 1 1
C C6 0.1678(4) 0.0875(2) 0.2903(5) 0.0534(11) Uani d . 1 1
C C7 -0.0133(4) 0.1564(3) 0.1866(7) 0.0877(17) Uani d . 1 1
H H7A -0.0670 0.1177 0.2001 0.132 Uiso calc R 1 1
H H7B -0.0435 0.1892 0.0936 0.132 Uiso calc R 1 1
H H7C 0.0046 0.1874 0.2861 0.132 Uiso calc R 1 1
C C8 0.2436(3) 0.1500(2) -0.0046(5) 0.0456(10) Uani d . 1 1
H H8 0.2703 0.1445 -0.1090 0.055 Uiso calc R 1 1
C C9 0.3205(3) 0.1070(2) 0.1305(4) 0.0402(9) Uani d . 1 1
C C10 0.5527(3) 0.1066(2) -0.0255(5) 0.0460(10) Uani d . 1 1
H H10 0.5968 0.0836 0.0677 0.055 Uiso calc R 1 1
C C11 0.6032(3) 0.1273(2) -0.1647(5) 0.0404(9) Uani d . 1 1
C C12 0.7137(3) 0.1108(2) -0.1598(5) 0.0511(11) Uani d . 1 1
H H12 0.7557 0.0875 -0.0653 0.061 Uiso calc R 1 1
C C13 0.7630(3) 0.1285(2) -0.2933(6) 0.0551(12) Uani d . 1 1
H H13 0.8374 0.1172 -0.2886 0.066 Uiso calc R 1 1
C C14 0.7011(4) 0.1626(2) -0.4315(5) 0.0508(11) Uani d . 1 1
C C15 0.5919(4) 0.1809(2) -0.4393(5) 0.0550(11) Uani d . 1 1
H H15 0.5509 0.2047 -0.5341 0.066 Uiso calc R 1 1
C C16 0.5430(3) 0.1640(2) -0.3062(5) 0.0498(11) Uani d . 1 1
H H16 0.4691 0.1772 -0.3108 0.060 Uiso calc R 1 1
S S1 0.10908(9) 0.10838(7) -0.03153(14) 0.0548(3) Uani d . 1 1
N N1 0.0871(3) 0.1183(2) 0.1564(5) 0.0598(10) Uani d . 1 1
N N2 0.4212(3) 0.09167(19) 0.1225(4) 0.0493(9) Uani d . 1 1
N N3 0.4512(3) 0.11839(19) -0.0247(4) 0.0504(9) Uani d . 1 1
O O1 0.0296(2) 0.1538(2) -0.1431(4) 0.0787(10) Uani d . 1 1
O O2 0.1256(2) 0.02920(17) -0.0680(3) 0.0573(8) Uani d . 1 1
Cl Cl1 0.23868(10) 0.25052(6) 0.04375(17) 0.0757(4) Uani d . 1 1
Cl Cl2 0.76214(12) 0.18282(8) -0.60081(17) 0.0859(5) Uani d . 1 1

loop_
_atom_site_aniso_label
_atom_site_aniso_U_11
_atom_site_aniso_U_22
_atom_site_aniso_U_33
_atom_site_aniso_U_12
_atom_site_aniso_U_13
_atom_site_aniso_U_23
C1 0.059(3) 0.038(2) 0.039(2) -0.009(2) 0.015(2) -0.0026(18)
C2 0.076(3) 0.053(3) 0.040(2) -0.012(2) 0.013(2) -0.004(2)
C3 0.120(5) 0.067(3) 0.039(3) -0.023(3) 0.016(3) 0.000(2)
C4 0.151(6) 0.056(3) 0.051(3) -0.026(4) 0.050(4) -0.009(3)
C5 0.100(4) 0.058(3) 0.080(4) -0.017(3) 0.057(3) -0.011(3)
C6 0.072(3) 0.038(2) 0.057(3) -0.012(2) 0.030(3) -0.011(2)
C7 0.062(3) 0.093(4) 0.115(4) 0.006(3) 0.036(3) -0.032(3)
C8 0.045(3) 0.046(2) 0.047(2) -0.0027(19) 0.012(2) 0.0048(19)
C9 0.048(3) 0.035(2) 0.039(2) -0.006(2) 0.0107(19) -0.0015(18)
C10 0.048(3) 0.044(2) 0.046(2) 0.008(2) 0.009(2) 0.0055(19)
C11 0.036(2) 0.040(2) 0.045(2) -0.0033(18) 0.0075(19) -0.0003(18)
C12 0.041(2) 0.053(3) 0.058(3) 0.005(2) 0.005(2) 0.001(2)
C13 0.034(2) 0.051(3) 0.082(3) -0.001(2) 0.016(2) -0.008(2)
C14 0.057(3) 0.040(2) 0.061(3) -0.004(2) 0.026(2) -0.001(2)
C15 0.055(3) 0.054(3) 0.058(3) 0.004(2) 0.018(2) 0.010(2)
C16 0.037(2) 0.055(3) 0.058(3) 0.000(2) 0.012(2) 0.004(2)
S1 0.0448(7) 0.0606(7) 0.0593(7) -0.0038(6) 0.0111(5) 0.0011(6)
N1 0.053(2) 0.064(2) 0.071(2) 0.002(2) 0.032(2) -0.003(2)
N2 0.053(2) 0.058(2) 0.0383(19) 0.0034(18) 0.0119(17) 0.0118(16)
N3 0.045(2) 0.063(2) 0.045(2) 0.0035(18) 0.0116(16) 0.0084(18)
O1 0.0463(19) 0.094(3) 0.088(2) 0.0067(18) -0.0040(18) 0.017(2)
O2 0.0593(19) 0.0633(19) 0.0498(17) -0.0074(16) 0.0119(15) -0.0139(15)
Cl1 0.0765(9) 0.0449(6) 0.1015(10) -0.0031(6) 0.0077(7) 0.0103(6)
Cl2 0.1003(11) 0.0762(9) 0.1001(10) 0.0026(8) 0.0653(9) 0.0138(8)

loop_
_atom_type_symbol
_atom_type_description
_atom_type_scat_dispersion_real
_atom_type_scat_dispersion_imag
_atom_type_scat_source
C C 0.0033 0.0016 'International Tables Vol C Tables 4.2.6.8 and 6.1.1.4'
H H 0.0000 0.0000 'International Tables Vol C Tables 4.2.6.8 and 6.1.1.4'
N N 0.0061 0.0033 'International Tables Vol C Tables 4.2.6.8 and 6.1.1.4'
O O 0.0106 0.0060 'International Tables Vol C Tables 4.2.6.8 and 6.1.1.4'
S S 0.1246 0.1234 'International Tables Vol C Tables 4.2.6.8 and 6.1.1.4'
Cl Cl 0.1484 0.1585 'International Tables Vol C Tables 4.2.6.8 and 6.1.1.4'

loop_
_geom_angle_atom_site_label_1
_geom_angle_atom_site_label_2
_geom_angle_atom_site_label_3
_geom_angle
C6 C1 C2 118.1(4)
C6 C1 C9 123.0(4)
C2 C1 C9 118.9(4)
C3 C2 C1 121.9(5)
C3 C2 H2 119.0
C1 C2 H2 119.0
C2 C3 C4 119.2(5)
C2 C3 H3 120.4
C4 C3 H3 120.4
C5 C4 C3 120.1(5)
C5 C4 H4 119.9
C3 C4 H4 119.9
C4 C5 C6 121.2(5)
C4 C5 H5 119.4
C6 C5 H5 119.4
C5 C6 C1 119.5(5)
C5 C6 N1 119.6(4)
C1 C6 N1 120.9(4)
N1 C7 H7A 109.5
N1 C7 H7B 109.5
H7A C7 H7B 109.5
N1 C7 H7C 109.5
H7A C7 H7C 109.5
H7B C7 H7C 109.5
C9 C8 Cl1 111.1(3)
C9 C8 S1 109.1(3)
Cl1 C8 S1 110.3(2)
C9 C8 H8 108.7
Cl1 C8 H8 108.7
S1 C8 H8 108.7
N2 C9 C1 118.8(4)
N2 C9 C8 122.5(3)
C1 C9 C8 118.6(4)
N3 C10 C11 123.0(4)
N3 C10 H10 118.5
C11 C10 H10 118.5
C12 C11 C16 118.2(4)
C12 C11 C10 120.2(4)
C16 C11 C10 121.6(4)
C11 C12 C13 121.1(4)
C11 C12 H12 119.4
C13 C12 H12 119.4
C14 C13 C12 119.2(4)
C14 C13 H13 120.4
C12 C13 H13 120.4
C13 C14 C15 121.1(4)
C13 C14 Cl2 119.2(3)
C15 C14 Cl2 119.6(4)
C14 C15 C16 119.7(4)
C14 C15 H15 120.1
C16 C15 H15 120.1
C15 C16 C11 120.6(4)
C15 C16 H16 119.7
C11 C16 H16 119.7
O2 S1 O1 119.9(2)
O2 S1 N1 111.05(18)
O1 S1 N1 108.9(2)
O2 S1 C8 104.09(18)
O1 S1 C8 111.11(19)
N1 S1 C8 99.76(19)
C6 N1 C7 121.2(4)
C6 N1 S1 117.8(3)
C7 N1 S1 121.0(3)
C9 N2 N3 113.6(3)
C10 N3 N2 112.4(3)

loop_
_geom_bond_atom_site_label_1
_geom_bond_atom_site_label_2
_geom_bond_distance
C1 C6 1.396(6)
C1 C2 1.397(5)
C1 C9 1.470(5)
C2 C3 1.378(6)
C2 H2 0.9300
C3 C4 1.379(7)
C3 H3 0.9300
C4 C5 1.371(7)
C4 H4 0.9300
C5 C6 1.394(6)
C5 H5 0.9300
C6 N1 1.425(5)
C7 N1 1.464(5)
C7 H7A 0.9600
C7 H7B 0.9600
C7 H7C 0.9600
C8 C9 1.498(5)
C8 Cl1 1.776(4)
C8 S1 1.776(4)
C8 H8 0.9800
C9 N2 1.281(5)
C10 N3 1.267(5)
C10 C11 1.448(5)
C10 H10 0.9300
C11 C12 1.381(5)
C11 C16 1.394(5)
C12 C13 1.387(6)
C12 H12 0.9300
C13 C14 1.363(5)
C13 H13 0.9300
C14 C15 1.369(5)
C14 Cl2 1.739(4)
C15 C16 1.378(5)
C15 H15 0.9300
C16 H16 0.9300
S1 O2 1.417(3)
S1 O1 1.428(3)
S1 N1 1.623(4)
N2 N3 1.406(4)

loop_
_geom_hbond_atom_site_label_D
_geom_hbond_atom_site_label_H
_geom_hbond_atom_site_label_A
_geom_hbond_site_symmetry_A
_geom_hbond_distance_DH
_geom_hbond_distance_HA
_geom_hbond_distance_DA
_geom_hbond_angle_DHA
C4 H4 O2 1_556 0.93 2.48 3.356(6) 158
C12 H12 O2 3_655 0.93 2.59 3.419(5) 149
C13 H13 O1 1_655 0.93 2.50 3.293(5) 143

loop_
_geom_torsion_atom_site_label_1
_geom_torsion_atom_site_label_2
_geom_torsion_atom_site_label_3
_geom_torsion_atom_site_label_4
_geom_torsion
C6 C1 C2 C3 0.1(6)
C9 C1 C2 C3 -180.0(4)
C1 C2 C3 C4 0.3(7)
C2 C3 C4 C5 -0.3(7)
C3 C4 C5 C6 -0.3(7)
C4 C5 C6 C1 0.7(6)
C4 C5 C6 N1 -178.7(4)
C2 C1 C6 C5 -0.6(6)
C9 C1 C6 C5 179.5(4)
C2 C1 C6 N1 178.8(3)
C9 C1 C6 N1 -1.1(6)
C6 C1 C9 N2 -171.5(4)
C2 C1 C9 N2 8.6(5)
C6 C1 C9 C8 9.5(5)
C2 C1 C9 C8 -170.4(3)
Cl1 C8 C9 N2 -96.8(4)
S1 C8 C9 N2 141.3(3)
Cl1 C8 C9 C1 82.1(4)
S1 C8 C9 C1 -39.7(4)
N3 C10 C11 C12 -178.1(4)
N3 C10 C11 C16 1.9(6)
C16 C11 C12 C13 -1.6(6)
C10 C11 C12 C13 178.5(4)
C11 C12 C13 C14 0.0(6)
C12 C13 C14 C15 1.2(6)
C12 C13 C14 Cl2 -178.6(3)
C13 C14 C15 C16 -0.6(6)
Cl2 C14 C15 C16 179.1(3)
C14 C15 C16 C11 -1.0(6)
C12 C11 C16 C15 2.1(6)
C10 C11 C16 C15 -178.0(4)
C9 C8 S1 O2 -57.3(3)
Cl1 C8 S1 O2 -179.68(19)
C9 C8 S1 O1 172.3(3)
Cl1 C8 S1 O1 49.9(3)
C9 C8 S1 N1 57.4(3)
Cl1 C8 S1 N1 -64.9(2)
C5 C6 N1 C7 27.6(6)
C1 C6 N1 C7 -151.8(4)
C5 C6 N1 S1 -151.3(3)
C1 C6 N1 S1 29.3(5)
O2 S1 N1 C6 55.3(3)
O1 S1 N1 C6 -170.5(3)
C8 S1 N1 C6 -54.0(3)
O2 S1 N1 C7 -123.6(4)
O1 S1 N1 C7 10.6(4)
C8 S1 N1 C7 127.1(4)
C1 C9 N2 N3 -179.5(3)
C8 C9 N2 N3 -0.6(5)
C11 C10 N3 N2 178.6(3)
C9 N2 N3 C10 176.2(4)
